data_2204509
loop_
_publ_author_name
'Jaska, Cory A.'
'Lough, Alan J.'
'Manners, Ian'

_publ_section_title
;Bis(\m-phenylphosphido-\k^2^<i>P</i>:<i>P</i>)bis{[1,2-(dicyclohexylphosphino)ethane-\k^2^<i>P,P</i>']platinum(I)}
 dichloride bis(dichloromethane) hexane solvate
;
_journal_issue 11
_journal_name_full 'Acta Crystallographica Section E'
_journal_page_first m1653
_journal_page_last m1655
_journal_paper_doi 10.1107/S1600536804025309
_journal_volume 60
_journal_year 2004
_chemical_formula_iupac '[Pt2 (C6 H6 P)2 (C26 H48 P2)2] Cl2, 2C H2 Cl2, C6 H14'
_chemical_formula_moiety 'C64 H108 P6 Pt2 2+, 2Cl -, 2C H2 Cl2, C6 H14'
_chemical_formula_sum 'C72 H126 Cl6 P6 Pt2'
_chemical_formula_weight 1780.43
_chemical_name_systematic
;
Bis(\m-phenylphosphido-\k^2^P:P)bis{[1,2-(dicyclohexylphosphino)ethane-
\k^2^P,P']platinum(I)} dichloride bis(dichloromethane) hexane solvate
;
_space_group_IT_number 12
_symmetry_cell_setting monoclinic
_symmetry_space_group_name_Hall '-C 2y'
_symmetry_space_group_name_H-M 'C 1 2/m 1'
_atom_sites_solution_hydrogens geom
_atom_sites_solution_primary direct
_atom_sites_solution_secondary difmap
_cell_angle_alpha 90.00
_cell_angle_beta 111.348(2)
_cell_angle_gamma 90.00
_cell_formula_units_Z 2
_cell_length_a 25.2590(9)
_cell_length_b 13.9810(5)
_cell_length_c 12.3080(5)
_cell_measurement_reflns_used 14701
_cell_measurement_temperature 150.0(10)
_cell_measurement_theta_max 27.5
_cell_measurement_theta_min 2.6
_cell_volume 4048.3(3)
_computing_cell_refinement 'DENZO--SMN (Otwinowski & Minor, 1997)'
_computing_data_collection 'COLLECT (Nonius, 1997-2003)'
_computing_data_reduction DENZO--SMN
_computing_molecular_graphics SHELXTL
_computing_publication_material SHELXTL
_computing_structure_refinement SHELXTL
_computing_structure_solution 'SHELXTL (Sheldrick, 2001)'
_diffrn_ambient_temperature 150.0(10)
_diffrn_detector_area_resol_mean 9
_diffrn_measured_fraction_theta_full 0.991
_diffrn_measured_fraction_theta_max 0.991
_diffrn_measurement_device_type 'Nonius KapppaCCD'
_diffrn_measurement_method '\f scans and \w scans with \k offsets'
_diffrn_radiation_monochromator graphite
_diffrn_radiation_source 'fine-focus sealed tube'
_diffrn_radiation_type MoK\a
_diffrn_radiation_wavelength 0.71073
_diffrn_reflns_av_R_equivalents 0.0610
_diffrn_reflns_av_sigmaI/netI 0.0567
_diffrn_reflns_limit_h_max 30
_diffrn_reflns_limit_h_min -32
_diffrn_reflns_limit_k_max 18
_diffrn_reflns_limit_k_min -16
_diffrn_reflns_limit_l_max 15
_diffrn_reflns_limit_l_min -15
_diffrn_reflns_number 14701
_diffrn_reflns_theta_full 27.51
_diffrn_reflns_theta_max 27.51
_diffrn_reflns_theta_min 2.67
_diffrn_standards_decay_% 0
_diffrn_standards_interval_count 0
_diffrn_standards_interval_time 0
_diffrn_standards_number 0
_exptl_absorpt_coefficient_mu 3.806
_exptl_absorpt_correction_T_max 0.683
_exptl_absorpt_correction_T_min 0.636
_exptl_absorpt_correction_type multi-scan
_exptl_absorpt_process_details '(SORTAV; Blessing, 1995)'
_exptl_crystal_colour colourless
_exptl_crystal_density_diffrn 1.461
_exptl_crystal_density_method 'not measured'
_exptl_crystal_description block
_exptl_crystal_F_000 1812
_exptl_crystal_size_max 0.12
_exptl_crystal_size_mid 0.10
_exptl_crystal_size_min 0.10
_refine_diff_density_max 2.255
_refine_diff_density_min -1.384
_refine_ls_extinction_coef 0.00110(10)
_refine_ls_extinction_expression Fc^*^=kFc[1+0.001xFc^2^\l^3^/sin(2\q)]^-1/4^
_refine_ls_extinction_method SHELXTL
_refine_ls_goodness_of_fit_ref 1.086
_refine_ls_hydrogen_treatment mixed
_refine_ls_matrix_type full
_refine_ls_number_parameters 205
_refine_ls_number_reflns 4810
_refine_ls_number_restraints 1
_refine_ls_restrained_S_all 1.086
_refine_ls_R_factor_all 0.0452
_refine_ls_R_factor_gt 0.0362
_refine_ls_shift/su_max 0.002
_refine_ls_shift/su_mean 0.000
_refine_ls_structure_factor_coef Fsqd
_refine_ls_weighting_details 'calc w = 1/[\s^2^(Fo^2^)+(0.0435P)^2^] where P = (Fo^2^+2Fc^2^)/3'
_refine_ls_weighting_scheme calc
_refine_ls_wR_factor_gt 0.0843
_refine_ls_wR_factor_ref 0.0874
_reflns_number_gt 4223
_reflns_number_total 4810
_reflns_threshold_expression I>2\s(I)
_cod_data_source_file hb6109.cif
_cod_data_source_block I
_cod_depositor_comments
;
 Removing duplicate rows from the ATOM_TYPE loop.

 Antanas Vaitkus,
 2018-08-07
;
_cod_original_sg_symbol_H-M 'C 2/m'
_cod_database_code 2204509
_cod_database_fobs_code 2204509

loop_
_symmetry_equiv_pos_as_xyz
'x, y, z'
'-x, y, -z'
'x+1/2, y+1/2, z'
'-x+1/2, y+1/2, -z'
'-x, -y, -z'
'x, -y, z'
'-x+1/2, -y+1/2, -z'
'x+1/2, -y+1/2, z'

loop_
_atom_site_label
_atom_site_fract_x
_atom_site_fract_y
_atom_site_fract_z
_atom_site_U_iso_or_equiv
_atom_site_adp_type
_atom_site_calc_flag
_atom_site_refinement_flags
_atom_site_occupancy
_atom_site_disorder_assembly
_atom_site_disorder_group
_atom_site_type_symbol
Pt1 0.0000 0.131118(14) 0.5000 0.02304(10) Uani d S 1 . . Pt
P1 0.06391(5) 0.25169(7) 0.51287(9) 0.0262(2) Uani d . 1 . . P
H1P 0.114(3) 0.0000 0.535(5) 0.035(17) Uiso d S 1 . . H
P2 0.06166(6) 0.0000 0.55508(12) 0.0243(3) Uani d S 1 . . P
C1 0.0327(2) 0.3683(3) 0.5233(4) 0.0317(10) Uani d . 1 . . C
H1A 0.0469 0.3886 0.6061 0.038 Uiso calc R 1 . . H
H1B 0.0457 0.4160 0.4791 0.038 Uiso calc R 1 . . H
C2 0.07685(19) 0.2521(3) 0.3735(4) 0.0310(9) Uani d . 1 . . C
H2A 0.0992 0.3108 0.3721 0.037 Uiso calc R 1 . . H
C3 0.0203(2) 0.2579(3) 0.2720(4) 0.0349(10) Uani d . 1 . . C
H3A 0.0001 0.3169 0.2788 0.042 Uiso calc R 1 . . H
H3B -0.0036 0.2025 0.2746 0.042 Uiso calc R 1 . . H
C4 0.0294(2) 0.2582(4) 0.1558(4) 0.0460(12) Uani d . 1 . . C
H4A -0.0080 0.2587 0.0909 0.055 Uiso calc R 1 . . H
H4B 0.0499 0.3172 0.1500 0.055 Uiso calc R 1 . . H
C5 0.0629(2) 0.1721(4) 0.1437(4) 0.0473(12) Uani d . 1 . . C
H5A 0.0695 0.1762 0.0693 0.057 Uiso calc R 1 . . H
H5B 0.0408 0.1132 0.1418 0.057 Uiso calc R 1 . . H
C6 0.1196(2) 0.1669(4) 0.2449(4) 0.0458(12) Uani d . 1 . . C
H6A 0.1431 0.2230 0.2424 0.055 Uiso calc R 1 . . H
H6B 0.1402 0.1085 0.2375 0.055 Uiso calc R 1 . . H
C7 0.1109(2) 0.1653(4) 0.3618(4) 0.0386(10) Uani d . 1 . . C
H7A 0.0905 0.1061 0.3674 0.046 Uiso calc R 1 . . H
H7B 0.1483 0.1650 0.4265 0.046 Uiso calc R 1 . . H
C8 0.13461(18) 0.2549(3) 0.6302(4) 0.0332(10) Uani d . 1 . . C
H8A 0.1553 0.1957 0.6231 0.040 Uiso calc R 1 . . H
C9 0.1312(2) 0.2546(3) 0.7519(4) 0.0383(11) Uani d . 1 . . C
H9A 0.1111 0.1962 0.7617 0.046 Uiso calc R 1 . . H
H9B 0.1092 0.3108 0.7604 0.046 Uiso calc R 1 . . H
C10 0.1910(2) 0.2574(4) 0.8465(5) 0.0544(15) Uani d . 1 . . C
H10A 0.1880 0.2592 0.9244 0.065 Uiso calc R 1 . . H
H10B 0.2120 0.1986 0.8417 0.065 Uiso calc R 1 . . H
C11 0.2235(3) 0.3442(4) 0.8314(5) 0.0640(18) Uani d . 1 . . C
H11A 0.2040 0.4030 0.8416 0.077 Uiso calc R 1 . . H
H11B 0.2622 0.3438 0.8918 0.077 Uiso calc R 1 . . H
C12 0.2275(2) 0.3447(4) 0.7122(6) 0.0613(16) Uani d . 1 . . C
H12A 0.2501 0.2889 0.7050 0.074 Uiso calc R 1 . . H
H12B 0.2475 0.4034 0.7033 0.074 Uiso calc R 1 . . H
C13 0.1690(2) 0.3410(4) 0.6151(5) 0.0491(13) Uani d . 1 . . C
H13A 0.1736 0.3365 0.5387 0.059 Uiso calc R 1 . . H
H13B 0.1481 0.4007 0.6158 0.059 Uiso calc R 1 . . H
C14 0.0938(2) 0.0000 0.7138(5) 0.0278(12) Uani d S 1 . . C
C15 0.0598(3) 0.0000 0.7821(5) 0.0323(13) Uani d S 1 . . C
H15A 0.0196 0.0000 0.7446 0.039 Uiso calc SR 1 . . H
C16 0.0831(3) 0.0000 0.9013(6) 0.0447(17) Uani d S 1 . . C
H16A 0.0593 0.0000 0.9457 0.054 Uiso calc SR 1 . . H
C17 0.1423(3) 0.0000 0.9578(6) 0.0480(18) Uani d S 1 . . C
H17A 0.1586 0.0000 1.0406 0.058 Uiso calc SR 1 . . H
C18 0.1769(3) 0.0000 0.8933(6) 0.0467(18) Uani d S 1 . . C
H18A 0.2170 0.0000 0.9317 0.056 Uiso calc SR 1 . . H
C19 0.1528(3) 0.0000 0.7708(5) 0.0354(14) Uani d S 1 . . C
H19A 0.1768 0.0000 0.7266 0.043 Uiso calc SR 1 . . H
Cl1 0.0629(2) 0.5000 0.2809(4) 0.0558(9) Uani d SP 0.60 A 1 Cl
Cl1a 0.0897(3) 0.5000 0.3404(5) 0.0470(12) Uani d SP 0.40 B 2 Cl
Cl2 0.26019(10) 0.10394(19) 0.6145(2) 0.1069(7) Uani d D 1 . . Cl
C1S 0.2690(9) 0.0000 0.5444(15) 0.068(5) Uiso d SPD 0.50 . 1 C
H1S1 0.3076 0.0000 0.5409 0.082 Uiso calc SPR 0.50 . 1 H
H1S2 0.2411 0.0000 0.4633 0.082 Uiso calc SPR 0.50 . 1 H
C1Sa 0.2986(7) 0.0000 0.615(3) 0.115(9) Uiso d SPD 0.50 . 2 C
H1S3 0.3095 0.0000 0.5455 0.138 Uiso calc SPR 0.50 . 2 H
H1S4 0.3339 0.0000 0.6850 0.138 Uiso calc SPR 0.50 . 2 H

loop_
_atom_site_aniso_label
_atom_site_aniso_U_11
_atom_site_aniso_U_22
_atom_site_aniso_U_33
_atom_site_aniso_U_12
_atom_site_aniso_U_13
_atom_site_aniso_U_23
Pt1 0.02754(14) 0.02024(13) 0.01880(13) 0.000 0.00542(8) 0.000
P1 0.0307(6) 0.0228(5) 0.0219(5) -0.0028(4) 0.0057(4) -0.0005(4)
P2 0.0265(7) 0.0197(7) 0.0231(7) 0.000 0.0046(6) 0.000
C1 0.050(3) 0.0189(19) 0.027(2) -0.0099(18) 0.0141(19) -0.0032(17)
C2 0.039(3) 0.028(2) 0.027(2) -0.0020(18) 0.0146(19) 0.0028(17)
C3 0.046(3) 0.036(2) 0.026(2) 0.003(2) 0.016(2) -0.0037(19)
C4 0.064(3) 0.048(3) 0.028(2) 0.009(3) 0.020(2) 0.002(2)
C5 0.068(3) 0.050(3) 0.031(2) 0.001(3) 0.027(2) -0.006(2)
C6 0.048(3) 0.055(3) 0.043(3) 0.004(3) 0.028(2) -0.004(3)
C7 0.037(2) 0.044(3) 0.034(2) 0.005(2) 0.0118(19) 0.000(2)
C8 0.033(2) 0.031(2) 0.028(2) -0.0029(18) 0.0020(18) -0.0035(18)
C9 0.049(3) 0.032(2) 0.025(2) -0.001(2) 0.003(2) -0.0010(19)
C10 0.055(3) 0.044(3) 0.038(3) -0.009(2) -0.014(2) -0.002(2)
C11 0.056(4) 0.052(3) 0.052(3) -0.017(3) -0.019(3) -0.002(3)
C12 0.041(3) 0.054(3) 0.069(4) -0.017(3) -0.004(3) 0.000(3)
C13 0.044(3) 0.052(3) 0.044(3) -0.020(2) 0.006(2) 0.000(2)
C14 0.034(3) 0.019(3) 0.024(3) 0.000 0.003(2) 0.000
C15 0.037(3) 0.029(3) 0.029(3) 0.000 0.010(3) 0.000
C16 0.066(5) 0.036(4) 0.034(3) 0.000 0.021(3) 0.000
C17 0.065(5) 0.042(4) 0.025(3) 0.000 0.003(3) 0.000
C18 0.046(4) 0.039(4) 0.037(4) 0.000 -0.008(3) 0.000
C19 0.034(3) 0.032(3) 0.032(3) 0.000 0.002(3) 0.000
Cl1 0.081(3) 0.0361(17) 0.057(2) 0.000 0.033(2) 0.000
Cl1a 0.075(4) 0.030(2) 0.047(3) 0.000 0.036(3) 0.000
Cl2 0.1023(16) 0.1011(14) 0.140(2) 0.0295(13) 0.0709(15) 0.0097(15)

loop_
_atom_type_symbol
_atom_type_description
_atom_type_scat_dispersion_real
_atom_type_scat_dispersion_imag
_atom_type_scat_source
C C 0.0033 0.0016 'International Tables Vol C Tables 4.2.6.8 and 6.1.1.4'
H H 0.0000 0.0000 'International Tables Vol C Tables 4.2.6.8 and 6.1.1.4'
Cl Cl 0.1484 0.1585 'International Tables Vol C Tables 4.2.6.8 and 6.1.1.4'
P P 0.1023 0.0942 'International Tables Vol C Tables 4.2.6.8 and 6.1.1.4'
Pt Pt -1.7033 8.3905 'International Tables Vol C Tables 4.2.6.8 and 6.1.1.4'

loop_
_geom_angle_atom_site_label_1
_geom_angle_atom_site_label_2
_geom_angle_atom_site_label_3
_geom_angle_site_symmetry_1
_geom_angle_site_symmetry_3
_geom_angle
_geom_angle_publ_flag
P1 Pt1 P1 2_556 . 85.70(6) y
P1 Pt1 P2 2_556 5_556 100.24(4) ?
P1 Pt1 P2 . 5_556 166.11(4) n
P1 Pt1 P2 2_556 . 166.11(4) y
P1 Pt1 P2 . . 100.24(4) y
P2 Pt1 P2 2_556 . 76.87(6) y
C1 P1 C8 . . 104.0(2) ?
C1 P1 C2 . . 106.6(2) ?
C8 P1 C2 . . 106.1(2) ?
C1 P1 Pt1 . . 110.29(14) ?
C8 P1 Pt1 . . 121.83(15) ?
C2 P1 Pt1 . . 107.08(14) ?
H1P P2 C14 . . 96(2) ?
H1P P2 Pt1 . 5_556 120.6(10) ?
C14 P2 Pt1 . 5_556 107.49(12) ?
H1P P2 Pt1 . . 120.6(10) ?
C14 P2 Pt1 . . 107.49(12) ?
Pt1 P2 Pt1 5_556 . 103.13(6) y
C1 C1 P1 2_556 . 113.85(17) ?
C1 C1 H1A 2_556 . 108.8 ?
P1 C1 H1A . . 108.8 ?
C1 C1 H1B 2_556 . 108.8 ?
P1 C1 H1B . . 108.8 ?
H1A C1 H1B . . 107.7 ?
C3 C2 C7 . . 111.0(4) ?
C3 C2 P1 . . 109.3(3) ?
C7 C2 P1 . . 112.3(3) ?
C3 C2 H2A . . 108.1 ?
C7 C2 H2A . . 108.1 ?
P1 C2 H2A . . 108.1 ?
C2 C3 C4 . . 110.7(4) ?
C2 C3 H3A . . 109.5 ?
C4 C3 H3A . . 109.5 ?
C2 C3 H3B . . 109.5 ?
C4 C3 H3B . . 109.5 ?
H3A C3 H3B . . 108.1 ?
C5 C4 C3 . . 111.7(4) ?
C5 C4 H4A . . 109.3 ?
C3 C4 H4A . . 109.3 ?
C5 C4 H4B . . 109.3 ?
C3 C4 H4B . . 109.3 ?
H4A C4 H4B . . 107.9 ?
C4 C5 C6 . . 110.6(4) ?
C4 C5 H5A . . 109.5 ?
C6 C5 H5A . . 109.5 ?
C4 C5 H5B . . 109.5 ?
C6 C5 H5B . . 109.5 ?
H5A C5 H5B . . 108.1 ?
C5 C6 C7 . . 110.8(4) ?
C5 C6 H6A . . 109.5 ?
C7 C6 H6A . . 109.5 ?
C5 C6 H6B . . 109.5 ?
C7 C6 H6B . . 109.5 ?
H6A C6 H6B . . 108.1 ?
C2 C7 C6 . . 110.8(4) ?
C2 C7 H7A . . 109.5 ?
C6 C7 H7A . . 109.5 ?
C2 C7 H7B . . 109.5 ?
C6 C7 H7B . . 109.5 ?
H7A C7 H7B . . 108.1 ?
C9 C8 C13 . . 110.9(4) ?
C9 C8 P1 . . 112.5(3) ?
C13 C8 P1 . . 110.7(3) ?
C9 C8 H8A . . 107.5 ?
C13 C8 H8A . . 107.5 ?
P1 C8 H8A . . 107.5 ?
C8 C9 C10 . . 110.5(4) ?
C8 C9 H9A . . 109.5 ?
C10 C9 H9A . . 109.5 ?
C8 C9 H9B . . 109.5 ?
C10 C9 H9B . . 109.5 ?
H9A C9 H9B . . 108.1 ?
C11 C10 C9 . . 110.8(4) ?
C11 C10 H10A . . 109.5 ?
C9 C10 H10A . . 109.5 ?
C11 C10 H10B . . 109.5 ?
C9 C10 H10B . . 109.5 ?
H10A C10 H10B . . 108.1 ?
C12 C11 C10 . . 110.8(5) ?
C12 C11 H11A . . 109.5 ?
C10 C11 H11A . . 109.5 ?
C12 C11 H11B . . 109.5 ?
C10 C11 H11B . . 109.5 ?
H11A C11 H11B . . 108.1 ?
C11 C12 C13 . . 112.0(5) ?
C11 C12 H12A . . 109.2 ?
C13 C12 H12A . . 109.2 ?
C11 C12 H12B . . 109.2 ?
C13 C12 H12B . . 109.2 ?
H12A C12 H12B . . 107.9 ?
C12 C13 C8 . . 111.2(4) ?
C12 C13 H13A . . 109.4 ?
C8 C13 H13A . . 109.4 ?
C12 C13 H13B . . 109.4 ?
C8 C13 H13B . . 109.4 ?
H13A C13 H13B . . 108.0 ?
C19 C14 C15 . . 118.2(5) ?
C19 C14 P2 . . 121.1(5) ?
C15 C14 P2 . . 120.7(4) ?
C16 C15 C14 . . 121.5(6) ?
C16 C15 H15A . . 119.2 ?
C14 C15 H15A . . 119.2 ?
C15 C16 C17 . . 119.9(7) ?
C15 C16 H16A . . 120.0 ?
C17 C16 H16A . . 120.0 ?
C18 C17 C16 . . 120.0(6) ?
C18 C17 H17A . . 120.0 ?
C16 C17 H17A . . 120.0 ?
C17 C18 C19 . . 120.1(7) ?
C17 C18 H18A . . 120.0 ?
C19 C18 H18A . . 120.0 ?
C14 C19 C18 . . 120.3(6) ?
C14 C19 H19A . . 119.8 ?
C18 C19 H19A . . 119.8 ?
Cl2 C1S Cl2 . 6 112.7(8) ?
Cl2 C1S H1S1 . . 109.0 ?
Cl2 C1S H1S1 6 . 109.0 ?
Cl2 C1S H1S2 . . 109.0 ?
Cl2 C1S H1S2 6 . 109.0 ?
H1S1 C1S H1S2 . . 107.8 ?
Cl2 C1Sa Cl2 6 . 112.7(8) ?
Cl2 C1Sa H1S3 6 . 109.0 ?
Cl2 C1Sa H1S3 . . 109.0 ?
Cl2 C1Sa H1S4 6 . 109.1 ?
Cl2 C1Sa H1S4 . . 109.1 ?
H1S3 C1Sa H1S4 . . 107.8 ?

loop_
_geom_bond_atom_site_label_1
_geom_bond_atom_site_label_2
_geom_bond_site_symmetry_2
_geom_bond_distance
_geom_bond_publ_flag
Pt1 P1 2_556 2.2993(11) ?
Pt1 P1 . 2.2993(11) y
Pt1 P2 5_556 2.3403(9) ?
Pt1 P2 . 2.3403(9) y
P1 C1 . 1.836(4) ?
P1 C8 . 1.843(4) ?
P1 C2 . 1.859(4) ?
H1P P2 . 1.43(6) y
P2 C14 . 1.822(6) ?
P2 Pt1 5_556 2.3403(9) ?
C1 C1 2_556 1.537(9) ?
C1 H1A . 0.9900 ?
C1 H1B . 0.9900 ?
C2 C3 . 1.520(6) ?
C2 C7 . 1.525(6) ?
C2 H2A . 1.0000 ?
C3 C4 . 1.529(6) ?
C3 H3A . 0.9900 ?
C3 H3B . 0.9900 ?
C4 C5 . 1.510(7) ?
C4 H4A . 0.9900 ?
C4 H4B . 0.9900 ?
C5 C6 . 1.521(7) ?
C5 H5A . 0.9900 ?
C5 H5B . 0.9900 ?
C6 C7 . 1.533(6) ?
C6 H6A . 0.9900 ?
C6 H6B . 0.9900 ?
C7 H7A . 0.9900 ?
C7 H7B . 0.9900 ?
C8 C9 . 1.532(6) ?
C8 C13 . 1.536(6) ?
C8 H8A . 1.0000 ?
C9 C10 . 1.536(6) ?
C9 H9A . 0.9900 ?
C9 H9B . 0.9900 ?
C10 C11 . 1.514(8) ?
C10 H10A . 0.9900 ?
C10 H10B . 0.9900 ?
C11 C12 . 1.506(10) ?
C11 H11A . 0.9900 ?
C11 H11B . 0.9900 ?
C12 C13 . 1.525(7) ?
C12 H12A . 0.9900 ?
C12 H12B . 0.9900 ?
C13 H13A . 0.9900 ?
C13 H13B . 0.9900 ?
C14 C19 . 1.397(8) ?
C14 C15 . 1.405(8) ?
C15 C16 . 1.367(9) ?
C15 H15A . 0.9500 ?
C16 C17 . 1.400(10) ?
C16 H16A . 0.9500 ?
C17 C18 . 1.376(11) ?
C17 H17A . 0.9500 ?
C18 C19 . 1.405(9) ?
C18 H18A . 0.9500 ?
C19 H19A . 0.9500 ?
Cl2 C1S . 1.746(8) ?
Cl2 C1Sa . 1.746(8) ?
C1S Cl2 6 1.746(8) ?
C1S H1S1 . 0.9900 ?
C1S H1S2 . 0.9900 ?
C1Sa Cl2 6 1.746(8) ?
C1Sa H1S3 . 0.9900 ?
C1Sa H1S4 . 0.9900 ?
